data_1550484
loop_
_publ_author_name
'Muthuselvi, C.'
'Muthu, M.'
'Athimoolam, S.'
'Ravikumar, B.'
'Pandiarajan, S.'
'Srinivasan, N.'
'Krishnakumar, R. V.'

_publ_section_title
;
 Ethyl
 6'-cyano-7'-(<i>p</i>-tolyl)-1',6',7',7a'-tetrahydro-3'<i>H</i>-spiro[indeno[1,2-<i>b</i>]quinoxaline-11,5'-pyrrolo[1,2-<i>c</i>]thiazole]-6'-carboxylate
;
_journal_coeditor_code BT4080
_journal_issue 1
_journal_name_full IUCrData
_journal_page_first x190010
_journal_paper_doi 10.1107/S2414314619000105
_journal_volume 4
_journal_year 2019
_chemical_formula_iupac 'C31 H26 N4 O2 S'
_chemical_formula_moiety 'C31 H26 N4 O2 S'
_chemical_formula_sum 'C31 H26 N4 O2 S'
_chemical_formula_weight 518.62
_chemical_name_systematic
'Ethyl 6'-cyano-7'-(<i>p</i>-tolyl)-1',6',7',7a'-tetrahydro-3'<i>H</i>-spiro[indeno[1,2-<i>b</i>]quinoxaline-11,5'-pyrrolo[1,2-<i>c</i>]thiazole]-6'-carboxylate'
_space_group_crystal_system triclinic
_space_group_IT_number 2
_space_group_name_Hall '-P 1'
_space_group_name_H-M_alt 'P -1'
_symmetry_space_group_name_Hall '-P 1'
_symmetry_space_group_name_H-M 'P -1'
_atom_sites_solution_hydrogens geom
_audit_creation_method SHELXL-2014
_cell_angle_alpha 108.321(3)
_cell_angle_beta 102.108(3)
_cell_angle_gamma 110.887(3)
_cell_formula_units_Z 2
_cell_length_a 10.5467(17)
_cell_length_b 11.6469(19)
_cell_length_c 12.942(2)
_cell_measurement_reflns_used 2425
_cell_measurement_temperature 293(2)
_cell_measurement_theta_max 24.72
_cell_measurement_theta_min 2.16
_cell_volume 1313.9(4)
_computing_cell_refinement
;
<i>SAINT</i> (Bruker, 2001)
;
_computing_data_collection
;
<i>SMART</i> (Bruker, 2001)
;
_computing_data_reduction
;
<i>SAINT</i> (Bruker, 2001)
;
_computing_molecular_graphics
;
Mercury (Macrae <i>et al.</i>,  2008) and <i>PLATON</i> (Spek,
2009)
;
_computing_publication_material
;
SHELXL2014 (Sheldrick, 2015b)
;
_computing_structure_refinement
;
SHELXL2014 (Sheldrick, 2015b)
;
_computing_structure_solution
;
SHELXT2014 (Sheldrick, 2015a)
;
_diffrn_ambient_temperature 293(2)
_diffrn_measured_fraction_theta_full 0.975
_diffrn_measured_fraction_theta_max 0.997
_diffrn_measurement_device_type 'Bruker SMART APEX CCD area-detector'
_diffrn_measurement_method \w
_diffrn_radiation_source 'fine-focus sealed tube'
_diffrn_radiation_type MoK\a
_diffrn_radiation_wavelength 0.71073
_diffrn_reflns_av_R_equivalents 0.0232
_diffrn_reflns_av_unetI/netI 0.0276
_diffrn_reflns_limit_h_max 12
_diffrn_reflns_limit_h_min -12
_diffrn_reflns_limit_k_max 13
_diffrn_reflns_limit_k_min -13
_diffrn_reflns_limit_l_max 15
_diffrn_reflns_limit_l_min -15
_diffrn_reflns_number 12753
_diffrn_reflns_theta_full 25.242
_diffrn_reflns_theta_max 24.999
_diffrn_reflns_theta_min 2.069
_exptl_absorpt_coefficient_mu 0.160
_exptl_absorpt_correction_type none
_exptl_crystal_colour colourless
_exptl_crystal_density_diffrn 1.311
_exptl_crystal_density_method none
_exptl_crystal_description block
_exptl_crystal_F_000 544
_exptl_crystal_size_max 0.21
_exptl_crystal_size_mid 0.18
_exptl_crystal_size_min 0.16
_refine_diff_density_max 0.280
_refine_diff_density_min -0.264
_refine_ls_extinction_method none
_refine_ls_goodness_of_fit_ref 1.071
_refine_ls_hydrogen_treatment constr
_refine_ls_matrix_type full
_refine_ls_number_parameters 355
_refine_ls_number_reflns 4622
_refine_ls_number_restraints 22
_refine_ls_restrained_S_all 1.073
_refine_ls_R_factor_all 0.0744
_refine_ls_R_factor_gt 0.0612
_refine_ls_shift/su_max 0.000
_refine_ls_shift/su_mean 0.000
_refine_ls_structure_factor_coef Fsqd
_refine_ls_weighting_details 'w=1/[\s^2^(Fo^2^)+(0.0638P)^2^+0.7519P] where P=(Fo^2^+2Fc^2^)/3'
_refine_ls_weighting_scheme calc
_refine_ls_wR_factor_gt 0.1427
_refine_ls_wR_factor_ref 0.1513
_reflns_number_gt 3771
_reflns_number_total 4622
_reflns_threshold_expression 'I > 2\s(I)'
_cod_data_source_file bt4080sup1.cif
_cod_data_source_block I
_cod_database_code 1550484
_shelx_space_group_comment
;
The symmetry employed for this shelxl refinement is uniquely defined
by the following loop, which should always be used as a source of
symmetry information in preference to the above space-group names.
They are only intended as comments.
;
_shelxl_version_number 2.014

loop_
_space_group_symop_operation_xyz
'x, y, z'
'-x, -y, -z'

loop_
_atom_site_type_symbol
_atom_site_label
_atom_site_fract_x
_atom_site_fract_y
_atom_site_fract_z
_atom_site_U_iso_or_equiv
_atom_site_adp_type
_atom_site_calc_flag
_atom_site_occupancy
_atom_site_disorder_assembly
_atom_site_disorder_group
C C1 0.5961(2) 0.9197(2) 0.2416(2) 0.0408(6) Uani d 1 . .
C C2 0.5481(3) 0.8168(2) 0.1140(2) 0.0427(6) Uani d 1 . .
C C3 0.4668(3) 0.6764(2) 0.0615(2) 0.0499(6) Uani d 1 . .
H H3 0.4307 0.6306 0.1043 0.060 Uiso calc 1 . .
C C4 0.4402(3) 0.6057(3) -0.0548(3) 0.0574(7) Uani d 1 . .
H H4 0.3862 0.5116 -0.0899 0.069 Uiso calc 1 . .
C C5 0.4918(3) 0.6713(3) -0.1198(3) 0.0621(8) Uani d 1 . .
H H5 0.4720 0.6214 -0.1982 0.075 Uiso calc 1 . .
C C6 0.5729(3) 0.8109(3) -0.0695(2) 0.0591(7) Uani d 1 . .
H H6 0.6081 0.8559 -0.1131 0.071 Uiso calc 1 . .
C C7 0.6005(3) 0.8823(3) 0.0474(2) 0.0457(6) Uani d 1 . .
C C8 0.6789(3) 1.0287(2) 0.1196(2) 0.0446(6) Uani d 1 . .
C C9 0.6725(2) 1.0533(2) 0.2330(2) 0.0410(6) Uani d 1 . .
C C10 0.7864(3) 1.2786(2) 0.2866(2) 0.0500(6) Uani d 1 . .
C C11 0.8413(3) 1.4131(3) 0.3690(3) 0.0665(8) Uani d 1 . .
H H11 0.8322 1.4301 0.4415 0.080 Uiso calc 1 . .
C C12 0.9078(3) 1.5189(3) 0.3436(3) 0.0737(10) Uani d 1 . .
H H12 0.9449 1.6076 0.3992 0.088 Uiso calc 1 . .
C C13 0.9205(3) 1.4948(3) 0.2353(4) 0.0720(10) Uani d 1 . .
H H13 0.9654 1.5680 0.2188 0.086 Uiso calc 1 . .
C C14 0.8685(3) 1.3663(3) 0.1527(3) 0.0642(8) Uani d 1 . .
H H14 0.8789 1.3524 0.0808 0.077 Uiso calc 1 . .
C C15 0.7989(3) 1.2542(3) 0.1755(3) 0.0508(7) Uani d 1 . .
C C16 0.6976(2) 0.8932(2) 0.3302(2) 0.0389(5) Uani d 1 . .
C C17 0.7946(3) 1.0183(2) 0.4386(2) 0.0430(6) Uani d 1 . .
C C18 0.7898(3) 0.8377(3) 0.2721(2) 0.0425(6) Uani d 1 . .
C C21 0.5848(3) 0.7902(2) 0.3579(2) 0.0413(6) Uani d 1 . .
H H21 0.5381 0.7027 0.2891 0.050 Uiso calc 1 . .
C C22 0.4708(3) 0.8422(3) 0.3620(2) 0.0471(6) Uani d 1 . .
H H22 0.4956 0.9036 0.4431 0.057 Uiso calc 1 . .
C C23 0.3105(3) 0.7322(3) 0.3151(3) 0.0647(8) Uani d 1 . .
H H23A 0.2636 0.7565 0.3695 0.078 Uiso calc 1 . .
H H23B 0.3072 0.6452 0.3063 0.078 Uiso calc 1 . .
C C24 0.3470(3) 0.8973(3) 0.2200(3) 0.0662(8) Uani d 1 . .
H H24A 0.3550 0.9121 0.1514 0.079 Uiso calc 1 . .
H H24B 0.3143 0.9586 0.2625 0.079 Uiso calc 1 . .
C C25 0.6408(3) 0.7648(2) 0.4626(2) 0.0457(6) Uani d 1 . .
C C26 0.5612(4) 0.7430(5) 0.5313(3) 0.0890(12) Uani d 1 . .
H H26 0.4753 0.7511 0.5177 0.107 Uiso calc 1 . .
C C27 0.6058(5) 0.7094(5) 0.6206(4) 0.1080(15) Uani d 1 . .
H H27 0.5477 0.6937 0.6647 0.130 Uiso calc 1 . .
C C28 0.7324(4) 0.6982(4) 0.6471(3) 0.0708(9) Uani d 1 . .
C C29 0.8159(4) 0.7278(4) 0.5832(3) 0.0775(10) Uani d 1 . .
H H29 0.9051 0.7259 0.6008 0.093 Uiso calc 1 . .
C C30 0.7719(4) 0.7604(4) 0.4930(3) 0.0724(9) Uani d 1 . .
H H30 0.8323 0.7801 0.4514 0.087 Uiso calc 1 . .
C C31 0.7813(5) 0.6613(5) 0.7454(4) 0.1092(15) Uani d 1 . .
H H31A 0.8405 0.7426 0.8164 0.164 Uiso calc 1 . .
H H31B 0.8369 0.6134 0.7266 0.164 Uiso calc 1 . .
H H31C 0.6976 0.6045 0.7555 0.164 Uiso calc 1 . .
N N1 0.4856(2) 0.9211(2) 0.2931(2) 0.0479(5) Uani d 1 . .
N N2 0.8697(3) 1.1096(2) 0.5250(2) 0.0624(6) Uani d 1 . .
N N3 0.7420(2) 1.1249(2) 0.0893(2) 0.0533(6) Uani d 1 . .
N N4 0.7208(2) 1.1737(2) 0.31545(19) 0.0483(5) Uani d 1 . .
O O1 0.7654(2) 0.72191(18) 0.23620(16) 0.0570(5) Uani d 1 . .
O O2 0.8942(2) 0.93702(19) 0.26587(18) 0.0579(5) Uani d 1 . .
C C19 0.9941(4) 0.9032(4) 0.2154(3) 0.0799(10) Uani d 1 . .
H H19A 1.0083 0.8336 0.2347 0.096 Uiso calc 0.55 A 1
H H19B 1.0878 0.9830 0.2486 0.096 Uiso calc 0.55 A 1
H H19C 0.9644 0.8067 0.1887 0.096 Uiso calc 0.45 B 2
H H19D 1.0915 0.9521 0.2741 0.096 Uiso calc 0.45 B 2
S S1 0.21886(8) 0.72141(9) 0.17723(8) 0.0703(3) Uani d 1 . .
C C20 0.9376(12) 0.8542(10) 0.0874(5) 0.094(3) Uani d 0.55 C 1
H H20A 0.8556 0.7658 0.0531 0.141 Uiso calc 0.55 C 1
H H20B 1.0126 0.8489 0.0579 0.141 Uiso calc 0.55 C 1
H H20C 0.9078 0.9159 0.0679 0.141 Uiso calc 0.55 C 1
C C20' 0.9945(16) 0.9404(12) 0.1157(8) 0.096(4) Uani d 0.45 C 2
H H20D 0.8991 0.8883 0.0559 0.144 Uiso calc 0.45 C 2
H H20E 1.0636 0.9214 0.0847 0.144 Uiso calc 0.45 C 2
H H20F 1.0210 1.0354 0.1419 0.144 Uiso calc 0.45 C 2

loop_
_atom_site_aniso_label
_atom_site_aniso_U_11
_atom_site_aniso_U_22
_atom_site_aniso_U_33
_atom_site_aniso_U_12
_atom_site_aniso_U_13
_atom_site_aniso_U_23
C1 0.0386(13) 0.0321(12) 0.0492(14) 0.0161(10) 0.0146(11) 0.0155(11)
C2 0.0356(12) 0.0390(13) 0.0489(14) 0.0191(11) 0.0073(11) 0.0158(11)
C3 0.0458(14) 0.0377(14) 0.0531(16) 0.0168(12) 0.0067(12) 0.0137(12)
C4 0.0505(16) 0.0403(14) 0.0597(18) 0.0202(12) 0.0016(13) 0.0078(13)
C5 0.0635(18) 0.0623(19) 0.0468(16) 0.0320(15) 0.0090(14) 0.0100(14)
C6 0.0608(17) 0.0638(19) 0.0512(17) 0.0312(15) 0.0154(14) 0.0226(15)
C7 0.0402(13) 0.0455(14) 0.0480(15) 0.0213(11) 0.0100(11) 0.0179(12)
C8 0.0396(13) 0.0438(14) 0.0535(15) 0.0209(11) 0.0130(11) 0.0247(12)
C9 0.0349(12) 0.0346(13) 0.0517(15) 0.0161(10) 0.0119(11) 0.0185(11)
C10 0.0416(14) 0.0368(14) 0.0659(18) 0.0155(11) 0.0098(12) 0.0242(13)
C11 0.0645(19) 0.0407(16) 0.078(2) 0.0171(14) 0.0130(16) 0.0221(15)
C12 0.0626(19) 0.0362(16) 0.099(3) 0.0111(14) 0.0108(18) 0.0257(16)
C13 0.0464(16) 0.0534(19) 0.116(3) 0.0134(14) 0.0198(18) 0.053(2)
C14 0.0520(16) 0.0614(19) 0.090(2) 0.0234(15) 0.0243(16) 0.0482(18)
C15 0.0381(13) 0.0467(15) 0.0700(18) 0.0183(12) 0.0129(12) 0.0332(14)
C16 0.0380(12) 0.0318(12) 0.0446(13) 0.0158(10) 0.0138(10) 0.0146(10)
C17 0.0418(13) 0.0365(13) 0.0477(15) 0.0157(11) 0.0146(12) 0.0178(12)
C18 0.0397(13) 0.0427(15) 0.0412(13) 0.0188(11) 0.0098(11) 0.0162(11)
C21 0.0421(13) 0.0328(12) 0.0456(13) 0.0149(10) 0.0171(11) 0.0144(10)
C22 0.0478(14) 0.0428(14) 0.0521(15) 0.0219(12) 0.0219(12) 0.0179(12)
C23 0.0496(16) 0.0700(19) 0.089(2) 0.0272(15) 0.0326(16) 0.0456(18)
C24 0.0500(16) 0.070(2) 0.101(2) 0.0348(15) 0.0330(16) 0.0515(19)
C25 0.0498(15) 0.0369(13) 0.0495(15) 0.0179(11) 0.0195(12) 0.0184(11)
C26 0.073(2) 0.154(4) 0.089(2) 0.066(2) 0.045(2) 0.082(3)
C27 0.096(3) 0.189(5) 0.100(3) 0.078(3) 0.059(2) 0.103(3)
C28 0.084(2) 0.083(2) 0.0649(19) 0.0458(19) 0.0302(18) 0.0444(18)
C29 0.083(2) 0.105(3) 0.083(2) 0.064(2) 0.0364(19) 0.058(2)
C30 0.075(2) 0.103(3) 0.084(2) 0.059(2) 0.0445(18) 0.063(2)
C31 0.128(4) 0.151(4) 0.099(3) 0.083(3) 0.046(3) 0.087(3)
N1 0.0409(11) 0.0403(11) 0.0696(14) 0.0215(9) 0.0232(10) 0.0265(11)
N2 0.0628(15) 0.0466(14) 0.0539(15) 0.0163(12) 0.0083(12) 0.0115(12)
N3 0.0512(13) 0.0526(14) 0.0619(14) 0.0235(11) 0.0195(11) 0.0322(12)
N4 0.0470(12) 0.0355(11) 0.0569(13) 0.0172(10) 0.0131(10) 0.0185(10)
O1 0.0612(12) 0.0411(11) 0.0619(12) 0.0269(9) 0.0211(9) 0.0107(9)
O2 0.0519(11) 0.0607(12) 0.0831(14) 0.0326(10) 0.0390(10) 0.0394(11)
C19 0.078(2) 0.107(3) 0.104(3) 0.063(2) 0.062(2) 0.062(2)
S1 0.0417(4) 0.0768(6) 0.0791(6) 0.0151(4) 0.0168(4) 0.0345(5)
C20 0.100(8) 0.143(9) 0.089(5) 0.091(7) 0.048(5) 0.059(6)
C20' 0.112(10) 0.141(11) 0.082(6) 0.084(10) 0.062(6) 0.056(7)

loop_
_atom_type_symbol
_atom_type_description
_atom_type_scat_dispersion_real
_atom_type_scat_dispersion_imag
_atom_type_scat_source
C C 0.0033 0.0016 'International Tables Vol C Tables 4.2.6.8 and 6.1.1.4'
H H 0.0000 0.0000 'International Tables Vol C Tables 4.2.6.8 and 6.1.1.4'
N N 0.0061 0.0033 'International Tables Vol C Tables 4.2.6.8 and 6.1.1.4'
O O 0.0106 0.0060 'International Tables Vol C Tables 4.2.6.8 and 6.1.1.4'
S S 0.1246 0.1234 'International Tables Vol C Tables 4.2.6.8 and 6.1.1.4'

loop_
_geom_angle_atom_site_label_1
_geom_angle_atom_site_label_2
_geom_angle_atom_site_label_3
_geom_angle
N1 C1 C9 111.29(18)
N1 C1 C2 119.08(19)
C9 C1 C2 100.51(19)
N1 C1 C16 100.80(19)
C9 C1 C16 114.22(18)
C2 C1 C16 111.61(18)
C3 C2 C7 119.0(2)
C3 C2 C1 130.0(2)
C7 C2 C1 111.0(2)
C4 C3 C2 119.2(3)
C4 C3 H3 120.4
C2 C3 H3 120.4
C5 C4 C3 121.4(3)
C5 C4 H4 119.3
C3 C4 H4 119.3
C4 C5 C6 120.5(3)
C4 C5 H5 119.8
C6 C5 H5 119.8
C5 C6 C7 118.4(3)
C5 C6 H6 120.8
C7 C6 H6 120.8
C6 C7 C2 121.6(2)
C6 C7 C8 129.1(3)
C2 C7 C8 109.3(2)
N3 C8 C9 123.7(2)
N3 C8 C7 128.1(2)
C9 C8 C7 108.1(2)
N4 C9 C8 123.8(2)
N4 C9 C1 125.3(2)
C8 C9 C1 110.8(2)
N4 C10 C11 119.1(3)
N4 C10 C15 121.8(2)
C11 C10 C15 119.1(3)
C12 C11 C10 120.6(3)
C12 C11 H11 119.7
C10 C11 H11 119.7
C11 C12 C13 120.2(3)
C11 C12 H12 119.9
C13 C12 H12 119.9
C14 C13 C12 121.2(3)
C14 C13 H13 119.4
C12 C13 H13 119.4
C13 C14 C15 120.3(3)
C13 C14 H14 119.8
C15 C14 H14 119.8
N3 C15 C14 119.5(3)
N3 C15 C10 121.9(2)
C14 C15 C10 118.6(3)
C17 C16 C18 109.64(19)
C17 C16 C21 109.5(2)
C18 C16 C21 114.19(19)
C17 C16 C1 111.59(18)
C18 C16 C1 109.77(19)
C21 C16 C1 101.94(18)
N2 C17 C16 176.0(3)
O1 C18 O2 126.5(2)
O1 C18 C16 123.8(2)
O2 C18 C16 109.7(2)
C25 C21 C22 115.2(2)
C25 C21 C16 117.8(2)
C22 C21 C16 102.65(19)
C25 C21 H21 106.8
C22 C21 H21 106.8
C16 C21 H21 106.8
N1 C22 C21 105.81(19)
N1 C22 C23 109.4(2)
C21 C22 C23 116.1(2)
N1 C22 H22 108.4
C21 C22 H22 108.4
C23 C22 H22 108.4
C22 C23 S1 108.18(19)
C22 C23 H23A 110.1
S1 C23 H23A 110.1
C22 C23 H23B 110.1
S1 C23 H23B 110.1
H23A C23 H23B 108.4
N1 C24 S1 107.03(19)
N1 C24 H24A 110.3
S1 C24 H24A 110.3
N1 C24 H24B 110.3
S1 C24 H24B 110.3
H24A C24 H24B 108.6
C26 C25 C30 116.2(3)
C26 C25 C21 121.0(3)
C30 C25 C21 122.8(2)
C25 C26 C27 121.2(3)
C25 C26 H26 119.4
C27 C26 H26 119.4
C28 C27 C26 122.5(3)
C28 C27 H27 118.7
C26 C27 H27 118.7
C29 C28 C27 116.2(3)
C29 C28 C31 121.3(3)
C27 C28 C31 122.4(3)
C28 C29 C30 121.7(3)
C28 C29 H29 119.1
C30 C29 H29 119.1
C29 C30 C25 121.9(3)
C29 C30 H30 119.1
C25 C30 H30 119.1
C28 C31 H31A 109.5
C28 C31 H31B 109.5
H31A C31 H31B 109.5
C28 C31 H31C 109.5
H31A C31 H31C 109.5
H31B C31 H31C 109.5
C24 N1 C22 112.6(2)
C24 N1 C1 118.3(2)
C22 N1 C1 112.25(18)
C8 N3 C15 114.3(2)
C9 N4 C10 114.4(2)
C18 O2 C19 117.1(2)
O2 C19 C20 111.1(5)
O2 C19 C20' 109.8(6)
O2 C19 H19A 109.4
C20 C19 H19A 109.4
O2 C19 H19B 109.4
C20 C19 H19B 109.4
H19A C19 H19B 108.0
O2 C19 H19C 109.7
C20' C19 H19C 109.7
O2 C19 H19D 109.7
C20' C19 H19D 109.7
H19C C19 H19D 108.2
C23 S1 C24 90.07(14)
C19 C20 H20A 109.5
C19 C20 H20B 109.5
H20A C20 H20B 109.5
C19 C20 H20C 109.5
H20A C20 H20C 109.5
H20B C20 H20C 109.5
C19 C20' H20D 109.5
C19 C20' H20E 109.5
H20D C20' H20E 109.5
C19 C20' H20F 109.5
H20D C20' H20F 109.5
H20E C20' H20F 109.5

loop_
_geom_bond_atom_site_label_1
_geom_bond_atom_site_label_2
_geom_bond_distance
C1 N1 1.461(3)
C1 C9 1.528(3)
C1 C2 1.546(3)
C1 C16 1.581(3)
C2 C3 1.389(3)
C2 C7 1.393(4)
C3 C4 1.378(4)
C3 H3 0.9300
C4 C5 1.375(4)
C4 H4 0.9300
C5 C6 1.381(4)
C5 H5 0.9300
C6 C7 1.385(4)
C6 H6 0.9300
C7 C8 1.461(3)
C8 N3 1.306(3)
C8 C9 1.425(4)
C9 N4 1.299(3)
C10 N4 1.379(3)
C10 C11 1.404(4)
C10 C15 1.420(4)
C11 C12 1.361(4)
C11 H11 0.9300
C12 C13 1.386(5)
C12 H12 0.9300
C13 C14 1.359(5)
C13 H13 0.9300
C14 C15 1.408(4)
C14 H14 0.9300
C15 N3 1.374(3)
C16 C17 1.479(3)
C16 C18 1.542(3)
C16 C21 1.553(3)
C17 N2 1.135(3)
C18 O1 1.188(3)
C18 O2 1.320(3)
C21 C25 1.521(3)
C21 C22 1.531(3)
C21 H21 0.9800
C22 N1 1.461(3)
C22 C23 1.550(4)
C22 H22 0.9800
C23 S1 1.784(3)
C23 H23A 0.9700
C23 H23B 0.9700
C24 N1 1.440(3)
C24 S1 1.825(3)
C24 H24A 0.9700
C24 H24B 0.9700
C25 C26 1.366(4)
C25 C30 1.379(4)
C26 C27 1.378(5)
C26 H26 0.9300
C27 C28 1.370(5)
C27 H27 0.9300
C28 C29 1.359(5)
C28 C31 1.516(5)
C29 C30 1.379(4)
C29 H29 0.9300
C30 H30 0.9300
C31 H31A 0.9600
C31 H31B 0.9600
C31 H31C 0.9600
O2 C19 1.454(3)
C19 C20 1.474(5)
C19 C20' 1.484(5)
C19 H19A 0.9700
C19 H19B 0.9700
C19 H19C 0.9700
C19 H19D 0.9700
C20 H20A 0.9600
C20 H20B 0.9600
C20 H20C 0.9600
C20' H20D 0.9600
C20' H20E 0.9600
C20' H20F 0.9600

loop_
_geom_hbond_atom_site_label_D
_geom_hbond_atom_site_label_H
_geom_hbond_atom_site_label_A
_geom_hbond_site_symmetry_A
_geom_hbond_distance_DH
_geom_hbond_distance_HA
_geom_hbond_distance_DA
_geom_hbond_angle_DHA
C14 H14 S1 2_675 0.93 3.01 3.881(4) 156.1
C23 H23A N2 2_676 0.97 2.70 3.610(4) 156.2
C4 H4 O1 2_665 0.93 2.43 3.332(3) 162.1

loop_
_geom_torsion_atom_site_label_1
_geom_torsion_atom_site_label_2
_geom_torsion_atom_site_label_3
_geom_torsion_atom_site_label_4
_geom_torsion
N1 C1 C2 C3 -55.0(3)
C9 C1 C2 C3 -176.7(2)
C16 C1 C2 C3 61.8(3)
N1 C1 C2 C7 126.1(2)
C9 C1 C2 C7 4.4(2)
C16 C1 C2 C7 -117.1(2)
C7 C2 C3 C4 0.1(4)
C1 C2 C3 C4 -178.7(2)
C2 C3 C4 C5 -0.4(4)
C3 C4 C5 C6 0.3(4)
C4 C5 C6 C7 0.0(4)
C5 C6 C7 C2 -0.3(4)
C5 C6 C7 C8 -178.2(3)
C3 C2 C7 C6 0.2(4)
C1 C2 C7 C6 179.3(2)
C3 C2 C7 C8 178.5(2)
C1 C2 C7 C8 -2.5(3)
C6 C7 C8 N3 -0.8(4)
C2 C7 C8 N3 -178.9(2)
C6 C7 C8 C9 177.3(3)
C2 C7 C8 C9 -0.8(3)
N3 C8 C9 N4 4.4(4)
C7 C8 C9 N4 -173.8(2)
N3 C8 C9 C1 -178.0(2)
C7 C8 C9 C1 3.8(3)
N1 C1 C9 N4 45.6(3)
C2 C1 C9 N4 172.7(2)
C16 C1 C9 N4 -67.7(3)
N1 C1 C9 C8 -131.9(2)
C2 C1 C9 C8 -4.9(2)
C16 C1 C9 C8 114.8(2)
N4 C10 C11 C12 179.4(3)
C15 C10 C11 C12 -1.0(4)
C10 C11 C12 C13 0.8(5)
C11 C12 C13 C14 -0.6(5)
C12 C13 C14 C15 0.6(5)
C13 C14 C15 N3 177.5(3)
C13 C14 C15 C10 -0.8(4)
N4 C10 C15 N3 2.4(4)
C11 C10 C15 N3 -177.2(2)
N4 C10 C15 C14 -179.4(2)
C11 C10 C15 C14 1.0(4)
N1 C1 C16 C17 -78.2(2)
C9 C1 C16 C17 41.2(3)
C2 C1 C16 C17 154.3(2)
N1 C1 C16 C18 160.00(18)
C9 C1 C16 C18 -80.6(2)
C2 C1 C16 C18 32.6(3)
N1 C1 C16 C21 38.6(2)
C9 C1 C16 C21 158.01(19)
C2 C1 C16 C21 -88.8(2)
C17 C16 C18 O1 133.3(2)
C21 C16 C18 O1 10.0(3)
C1 C16 C18 O1 -103.7(3)
C17 C16 C18 O2 -48.6(3)
C21 C16 C18 O2 -171.9(2)
C1 C16 C18 O2 74.3(2)
C17 C16 C21 C25 -47.3(3)
C18 C16 C21 C25 76.1(3)
C1 C16 C21 C25 -165.60(19)
C17 C16 C21 C22 80.4(2)
C18 C16 C21 C22 -156.2(2)
C1 C16 C21 C22 -37.9(2)
C25 C21 C22 N1 152.5(2)
C16 C21 C22 N1 23.1(2)
C25 C21 C22 C23 -86.0(3)
C16 C21 C22 C23 144.7(2)
N1 C22 C23 S1 12.8(3)
C21 C22 C23 S1 -106.8(2)
C22 C21 C25 C26 22.1(4)
C16 C21 C25 C26 143.6(3)
C22 C21 C25 C30 -158.7(3)
C16 C21 C25 C30 -37.3(4)
C30 C25 C26 C27 -4.4(6)
C21 C25 C26 C27 174.8(4)
C25 C26 C27 C28 1.2(7)
C26 C27 C28 C29 2.7(7)
C26 C27 C28 C31 179.9(4)
C27 C28 C29 C30 -3.2(6)
C31 C28 C29 C30 179.5(4)
C28 C29 C30 C25 -0.1(6)
C26 C25 C30 C29 3.9(5)
C21 C25 C30 C29 -175.3(3)
S1 C24 N1 C22 -32.2(3)
S1 C24 N1 C1 101.5(2)
C21 C22 N1 C24 138.6(2)
C23 C22 N1 C24 12.8(3)
C21 C22 N1 C1 2.1(3)
C23 C22 N1 C1 -123.7(2)
C9 C1 N1 C24 79.0(3)
C2 C1 N1 C24 -37.2(3)
C16 C1 N1 C24 -159.5(2)
C9 C1 N1 C22 -147.2(2)
C2 C1 N1 C22 96.6(3)
C16 C1 N1 C22 -25.7(2)
C9 C8 N3 C15 -1.9(3)
C7 C8 N3 C15 175.9(2)
C14 C15 N3 C8 -179.4(2)
C10 C15 N3 C8 -1.2(3)
C8 C9 N4 C10 -3.0(3)
C1 C9 N4 C10 179.8(2)
C11 C10 N4 C9 179.4(2)
C15 C10 N4 C9 -0.2(3)
O1 C18 O2 C19 -3.3(4)
C16 C18 O2 C19 178.7(2)
C18 O2 C19 C20 87.4(5)
C18 O2 C19 C20' 123.8(6)
C22 C23 S1 C24 -26.2(2)
N1 C24 S1 C23 33.7(2)

_cod_database_fobs_code 1550484
